data_7055056
loop_
_publ_author_name
'Yao, Min-Xia'
'Lu, Xing-Yun'
'Zhu, Zhao-Xia'
'Deng, Xiao-Wei'
'Jing, Su'

_publ_section_title
;
 Synthesis, structures and magnetism of a series of dinuclear and
 one-dimensional Ni--Ln complexes: single-molecule magnetic behavior in
 one-dimensional nitrate-bridged Dy analogue
;
_journal_issue 11
_journal_name_full 'New J. Chem.'
_journal_page_first 8356
_journal_paper_doi 10.1039/C5NJ01708D
_journal_volume 39
_journal_year 2015
_chemical_formula_sum 'C23 H32 N5 Ni O17 Tb'
_chemical_formula_weight 868.16
_chemical_name_systematic
;
 ?
;
_space_group_crystal_system triclinic
_space_group_IT_number 2
_space_group_name_Hall '-P 1'
_space_group_name_H-M_alt 'P -1'
_symmetry_space_group_name_Hall '-P 1'
_symmetry_space_group_name_H-M 'P -1'
_atom_sites_solution_hydrogens mixed
_audit_creation_method SHELXL-2013
_audit_update_record
;
2015-08-06 deposited with the CCDC.
2015-08-13 downloaded from the CCDC.
;
_cell_angle_alpha 71.779(2)
_cell_angle_beta 86.572(2)
_cell_angle_gamma 68.175(2)
_cell_formula_units_Z 2
_cell_length_a 10.0281(14)
_cell_length_b 12.0551(17)
_cell_length_c 15.254(2)
_cell_measurement_reflns_used 7733
_cell_measurement_temperature 296(2)
_cell_measurement_theta_max 27.29
_cell_measurement_theta_min 2.19
_cell_volume 1622.7(4)
_computing_cell_refinement 'Bruker SMART'
_computing_data_collection 'Bruker SMART'
_computing_data_reduction 'Bruker SAINT'
_computing_molecular_graphics 'Bruker SHELXTL'
_computing_publication_material 'Bruker SHELXTL'
_computing_structure_refinement 'SHELXL-2013 (Sheldrick, 2013)'
_computing_structure_solution 'Bruker SHELXTL'
_diffrn_ambient_temperature 296(2)
_diffrn_measured_fraction_theta_full 0.982
_diffrn_measured_fraction_theta_max 0.984
_diffrn_measurement_device_type 'CCD area detector'
_diffrn_measurement_method 'phi and omega scans'
_diffrn_radiation_type MoK\a
_diffrn_radiation_wavelength 0.71073
_diffrn_reflns_av_R_equivalents 0.0374
_diffrn_reflns_av_unetI/netI 0.0514
_diffrn_reflns_laue_measured_fraction_full 0.982
_diffrn_reflns_laue_measured_fraction_max 0.984
_diffrn_reflns_limit_h_max 12
_diffrn_reflns_limit_h_min -12
_diffrn_reflns_limit_k_max 14
_diffrn_reflns_limit_k_min -14
_diffrn_reflns_limit_l_max 17
_diffrn_reflns_limit_l_min -18
_diffrn_reflns_number 13045
_diffrn_reflns_point_group_measured_fraction_full 0.982
_diffrn_reflns_point_group_measured_fraction_max 0.984
_diffrn_reflns_theta_full 25.242
_diffrn_reflns_theta_max 26.000
_diffrn_reflns_theta_min 1.408
_exptl_absorpt_coefficient_mu 2.823
_exptl_absorpt_correction_T_max 0.637
_exptl_absorpt_correction_T_min 0.574
_exptl_absorpt_correction_type multi-scan
_exptl_absorpt_process_details 'SADABS; Bruker, 2013'
_exptl_crystal_colour green
_exptl_crystal_density_diffrn 1.777
_exptl_crystal_description block
_exptl_crystal_F_000 868
_exptl_crystal_size_max 0.200
_exptl_crystal_size_mid 0.180
_exptl_crystal_size_min 0.160
_refine_diff_density_max 1.080
_refine_diff_density_min -0.885
_refine_diff_density_rms 0.103
_refine_ls_extinction_coef 0.0157(9)
_refine_ls_extinction_expression Fc^*^=kFc[1+0.001xFc^2^\l^3^/sin(2\q)]^-1/4^
_refine_ls_extinction_method SHELXL
_refine_ls_goodness_of_fit_ref 1.023
_refine_ls_hydrogen_treatment constr
_refine_ls_matrix_type full
_refine_ls_number_parameters 429
_refine_ls_number_reflns 6270
_refine_ls_number_restraints 1
_refine_ls_restrained_S_all 5.884
_refine_ls_R_factor_all 0.0350
_refine_ls_R_factor_gt 0.0318
_refine_ls_shift/su_max 0.001
_refine_ls_shift/su_mean 0.000
_refine_ls_structure_factor_coef Fsqd
_refine_ls_weighting_details
;
 w=1/[\s^2^(Fo^2^)+(0.0569P)^2^]
 where P=(Fo^2^+2Fc^2^)/3
;
_refine_ls_weighting_scheme calc
_refine_ls_wR_factor_gt 0.0891
_refine_ls_wR_factor_ref 0.0911
_reflns_Friedel_coverage 0.000
_reflns_number_gt 5741
_reflns_number_total 6270
_reflns_threshold_expression 'I > 2\s(I)'
_cod_data_source_file c5nj01708d2.cif
_cod_data_source_block 1
_cod_depositor_comments 'Adding full bibliography for 7055053--7055057.cif.'
_cod_database_code 7055056
_shelx_space_group_comment
;
The symmetry employed for this shelxl refinement is uniquely defined
by the following loop, which should always be used as a source of
symmetry information in preference to the above space-group names.
They are only intended as comments.
;
_shelx_estimated_absorpt_t_min 0.602
_shelx_estimated_absorpt_t_max 0.661
_shelxl_version_number 2013-2

loop_
_space_group_symop_operation_xyz
'x, y, z'
'-x, -y, -z'

loop_
_atom_site_label
_atom_site_type_symbol
_atom_site_fract_x
_atom_site_fract_y
_atom_site_fract_z
_atom_site_U_iso_or_equiv
_atom_site_adp_type
_atom_site_occupancy
_atom_site_site_symmetry_order
_atom_site_calc_flag
_atom_site_refinement_flags_posn
_atom_site_refinement_flags_adp
Tb1 Tb 0.30651(2) 0.24026(2) 0.69668(2) 0.03440(10) Uani 1 1 d . .
Ni1 Ni 0.63320(5) 0.01051(4) 0.73939(3) 0.03224(12) Uani 1 1 d . .
C1 C 0.5559(4) 0.2090(3) 0.5555(2) 0.0340(7) Uani 1 1 d . .
C2 C 0.4616(4) 0.3297(3) 0.5043(2) 0.0389(8) Uani 1 1 d . .
C3 C 0.5002(6) 0.4016(4) 0.4262(3) 0.0531(11) Uani 1 1 d . .
H3 H 0.4356 0.4810 0.3934 0.064 Uiso 1 1 calc R U
C4 C 0.6395(6) 0.3532(5) 0.3963(3) 0.0604(12) Uani 1 1 d . .
H4 H 0.6678 0.4009 0.3434 0.073 Uiso 1 1 calc R U
C5 C 0.7319(5) 0.2377(5) 0.4442(3) 0.0559(11) Uani 1 1 d . .
H5 H 0.8231 0.2065 0.4233 0.067 Uiso 1 1 calc R U
C6 C 0.6940(4) 0.1635(4) 0.5249(2) 0.0429(8) Uani 1 1 d . .
C7 C 0.8013(5) 0.0399(4) 0.5725(3) 0.0520(10) Uani 1 1 d . .
H7 H 0.8783 0.0055 0.5397 0.062 Uiso 1 1 calc R U
C8 C 1.0065(7) -0.1644(7) 0.7486(4) 0.092(2) Uani 1 1 d . .
H8A H 1.0719 -0.1238 0.7186 0.110 Uiso 1 1 calc R U
H8B H 1.0628 -0.2539 0.7717 0.110 Uiso 1 1 calc R U
C9 C 0.9587(5) -0.1225(5) 0.8280(4) 0.0698(14) Uani 1 1 d . .
H9A H 1.0439 -0.1351 0.8627 0.084 Uiso 1 1 calc R U
H9B H 0.9049 -0.0325 0.8051 0.084 Uiso 1 1 calc R U
C10 C 0.6611(5) -0.1518(4) 0.9367(3) 0.0485(9) Uani 1 1 d . .
H10 H 0.7167 -0.2114 0.9893 0.058 Uiso 1 1 calc R U
C11 C 0.5063(4) -0.1123(4) 0.9399(2) 0.0415(8) Uani 1 1 d . .
C12 C 0.4528(6) -0.1838(4) 1.0159(3) 0.0574(11) Uani 1 1 d . .
H12 H 0.5168 -0.2527 1.0603 0.069 Uiso 1 1 calc R U
C13 C 0.3085(6) -0.1519(5) 1.0240(3) 0.0649(13) Uani 1 1 d . .
H13 H 0.2749 -0.1998 1.0738 0.078 Uiso 1 1 calc R U
C14 C 0.2114(6) -0.0497(5) 0.9593(3) 0.0595(12) Uani 1 1 d . .
H14 H 0.1130 -0.0281 0.9656 0.071 Uiso 1 1 calc R U
C15 C 0.2623(4) 0.0199(4) 0.8854(3) 0.0433(8) Uani 1 1 d . .
C16 C 0.4083(4) -0.0090(3) 0.8744(2) 0.0374(8) Uani 1 1 d . .
C17 C 0.2177(6) 0.4844(4) 0.4859(3) 0.0672(13) Uani 1 1 d . .
H17A H 0.2497 0.5525 0.4778 0.101 Uiso 1 1 calc R U
H17B H 0.1300 0.4995 0.5173 0.101 Uiso 1 1 calc R U
H17C H 0.2009 0.4783 0.4266 0.101 Uiso 1 1 calc R U
C18 C 0.0248(5) 0.1799(6) 0.8336(5) 0.0862(18) Uani 1 1 d . .
H18A H -0.0252 0.1278 0.8285 0.129 Uiso 1 1 calc R U
H18B H -0.0179 0.2620 0.7892 0.129 Uiso 1 1 calc R U
H18C H 0.0181 0.1871 0.8948 0.129 Uiso 1 1 calc R U
C19 C 0.5557(8) -0.1369(5) 0.6291(3) 0.0806(18) Uani 1 1 d . .
H19A H 0.6235 -0.1128 0.5880 0.121 Uiso 1 1 calc R U
H19B H 0.4596 -0.0818 0.6046 0.121 Uiso 1 1 calc R U
H19C H 0.5683 -0.2219 0.6353 0.121 Uiso 1 1 calc R U
C20 C 0.6057(8) 0.3248(8) 0.1602(5) 0.092(2) Uani 1 1 d . .
H20A H 0.6245 0.2768 0.2247 0.137 Uiso 1 1 calc R U
H20B H 0.6736 0.3654 0.1417 0.137 Uiso 1 1 calc R U
H20C H 0.6149 0.2697 0.1245 0.137 Uiso 1 1 calc R U
C21 C 0.4613(7) 0.4188(6) 0.1450(6) 0.0927(19) Uani 1 1 d . .
H21A H 0.4501 0.4711 0.1841 0.111 Uiso 1 1 calc R U
H21B H 0.4455 0.4723 0.0811 0.111 Uiso 1 1 calc R U
C22 C 0.2135(8) 0.4505(7) 0.1576(6) 0.106(2) Uani 1 1 d . .
H22A H 0.1535 0.4043 0.1880 0.127 Uiso 1 1 calc R U
H22B H 0.2103 0.5076 0.1912 0.127 Uiso 1 1 calc R U
C23 C 0.1532(10) 0.5225(10) 0.0672(7) 0.141(3) Uani 1 1 d . .
H23A H 0.1918 0.5859 0.0374 0.212 Uiso 1 1 d R U
H23B H 0.0523 0.5619 0.0741 0.212 Uiso 1 1 d R U
H23C H 0.1666 0.4681 0.0302 0.212 Uiso 1 1 d R U
N1 N 0.7968(3) -0.0240(3) 0.6559(2) 0.0454(7) Uani 1 1 d . .
N2 N 0.7275(3) -0.1115(3) 0.8676(2) 0.0446(7) Uani 1 1 d . .
N3 N 0.6230(3) 0.2676(3) 0.74420(19) 0.0369(6) Uani 1 1 d . .
N4 N 0.1927(4) 0.4309(4) 0.7849(3) 0.0551(9) Uani 1 1 d . .
N5 N 0.1052(5) 0.1959(5) 0.6029(4) 0.0785(13) Uani 1 1 d . .
O1 O 0.3272(3) 0.3675(2) 0.54044(18) 0.0477(6) Uani 1 1 d . .
O2 O 0.5076(3) 0.1444(2) 0.62836(16) 0.0352(5) Uani 1 1 d . .
O3 O 0.9086(4) -0.1465(3) 0.6812(3) 0.0805(11) Uani 1 1 d . .
O4 O 0.8772(4) -0.1741(4) 0.8884(2) 0.0866(13) Uani 1 1 d . .
O5 O 0.4497(3) 0.0641(2) 0.80173(17) 0.0377(5) Uani 1 1 d . .
O6 O 0.1757(3) 0.1235(3) 0.8159(2) 0.0543(7) Uani 1 1 d . .
O7 O 0.6839(3) 0.3359(3) 0.7506(2) 0.0619(8) Uani 1 1 d . .
O8 O 0.6934(3) 0.1523(2) 0.75971(19) 0.0430(6) Uani 1 1 d . .
O9 O 0.4891(3) 0.3148(2) 0.7243(2) 0.0482(6) Uani 1 1 d . .
O10 O 0.1603(6) 0.5157(4) 0.8187(3) 0.1003(14) Uani 1 1 d . .
O11 O 0.2466(4) 0.3169(3) 0.8328(2) 0.0611(8) Uani 1 1 d . .
O12 O 0.1752(4) 0.4519(3) 0.6987(2) 0.0637(8) Uani 1 1 d . .
O13 O 0.0163(6) 0.1757(7) 0.5675(5) 0.146(2) Uani 1 1 d . .
O14 O 0.0752(4) 0.2958(3) 0.6237(3) 0.0698(9) Uani 1 1 d . .
O15 O 0.2316(4) 0.1187(4) 0.6235(3) 0.0749(10) Uani 1 1 d . .
O16 O 0.5789(4) -0.1281(3) 0.71631(19) 0.0540(7) Uani 1 1 d D .
H16A H 0.5986 -0.1977 0.7579 0.065 Uiso 1 1 d R U
O17 O 0.3595(4) 0.3622(3) 0.1648(3) 0.0731(9) Uani 1 1 d D .

loop_
_atom_site_aniso_label
_atom_site_aniso_U_11
_atom_site_aniso_U_22
_atom_site_aniso_U_33
_atom_site_aniso_U_23
_atom_site_aniso_U_13
_atom_site_aniso_U_12
Tb1 0.02584(13) 0.03296(12) 0.04012(13) -0.00762(8) -0.00426(7) -0.00846(8)
Ni1 0.0300(2) 0.0316(2) 0.0329(2) -0.00947(17) -0.00413(17) -0.00868(18)
C1 0.0366(19) 0.0413(18) 0.0310(16) -0.0128(14) -0.0017(13) -0.0202(16)
C2 0.049(2) 0.0385(18) 0.0326(17) -0.0087(14) -0.0057(15) -0.0204(17)
C3 0.076(3) 0.046(2) 0.041(2) -0.0033(17) -0.007(2) -0.035(2)
C4 0.083(4) 0.073(3) 0.043(2) -0.012(2) 0.011(2) -0.055(3)
C5 0.056(3) 0.083(3) 0.046(2) -0.024(2) 0.0125(19) -0.043(3)
C6 0.046(2) 0.055(2) 0.0347(18) -0.0168(16) -0.0009(15) -0.0236(18)
C7 0.037(2) 0.071(3) 0.050(2) -0.030(2) 0.0095(17) -0.015(2)
C8 0.061(4) 0.092(4) 0.077(4) -0.022(3) -0.010(3) 0.020(3)
C9 0.045(3) 0.073(3) 0.087(4) -0.020(3) -0.019(2) -0.018(2)
C10 0.054(2) 0.049(2) 0.0309(18) -0.0050(16) -0.0082(16) -0.0113(19)
C11 0.050(2) 0.046(2) 0.0290(17) -0.0111(15) -0.0014(15) -0.0186(18)
C12 0.076(3) 0.066(3) 0.0312(19) -0.0037(18) -0.0005(19) -0.036(3)
C13 0.081(4) 0.086(3) 0.039(2) -0.011(2) 0.011(2) -0.051(3)
C14 0.061(3) 0.085(3) 0.051(2) -0.027(2) 0.022(2) -0.045(3)
C15 0.042(2) 0.051(2) 0.044(2) -0.0165(17) 0.0071(16) -0.0241(18)
C16 0.046(2) 0.0396(18) 0.0318(17) -0.0124(14) 0.0031(14) -0.0206(16)
C17 0.067(3) 0.046(2) 0.057(3) 0.000(2) -0.022(2) 0.005(2)
C18 0.033(3) 0.087(4) 0.124(5) -0.027(4) 0.021(3) -0.012(3)
C19 0.131(5) 0.077(3) 0.058(3) -0.026(3) -0.015(3) -0.058(4)
C20 0.081(5) 0.120(6) 0.100(5) -0.054(4) 0.015(4) -0.051(4)
C21 0.081(4) 0.069(4) 0.133(6) -0.022(4) 0.011(4) -0.042(3)
C22 0.073(4) 0.082(4) 0.143(7) -0.031(5) 0.003(4) -0.012(4)
C23 0.116(7) 0.146(8) 0.123(7) -0.006(6) -0.012(5) -0.032(6)
N1 0.0347(17) 0.0451(17) 0.0518(19) -0.0204(15) -0.0027(14) -0.0046(14)
N2 0.0373(18) 0.0457(17) 0.0430(17) -0.0132(14) -0.0115(13) -0.0056(14)
N3 0.0369(17) 0.0390(16) 0.0377(15) -0.0094(12) -0.0024(12) -0.0186(14)
N4 0.051(2) 0.049(2) 0.067(2) -0.0228(18) 0.0087(18) -0.0180(17)
N5 0.056(3) 0.095(4) 0.095(3) -0.030(3) -0.015(2) -0.037(3)
O1 0.0460(16) 0.0373(14) 0.0433(14) -0.0001(11) -0.0110(12) -0.0056(12)
O2 0.0313(13) 0.0332(12) 0.0346(12) -0.0036(9) -0.0034(9) -0.0099(10)
O3 0.062(2) 0.065(2) 0.090(3) -0.043(2) -0.0187(18) 0.0223(17)
O4 0.0366(18) 0.112(3) 0.060(2) 0.009(2) -0.0125(14) 0.0021(19)
O5 0.0303(13) 0.0357(12) 0.0408(13) -0.0050(10) 0.0021(10) -0.0110(10)
O6 0.0301(15) 0.0561(17) 0.0681(19) -0.0125(15) 0.0075(13) -0.0131(13)
O7 0.0580(19) 0.0423(15) 0.091(2) -0.0137(15) -0.0190(16) -0.0267(15)
O8 0.0367(14) 0.0342(13) 0.0572(15) -0.0152(11) -0.0079(11) -0.0099(11)
O9 0.0359(15) 0.0398(14) 0.0696(18) -0.0209(13) -0.0051(12) -0.0104(12)
O10 0.128(4) 0.068(2) 0.115(3) -0.056(3) 0.016(3) -0.027(3)
O11 0.074(2) 0.0508(17) 0.0505(17) -0.0152(14) 0.0014(15) -0.0147(16)
O12 0.061(2) 0.0481(17) 0.064(2) -0.0116(15) 0.0002(15) -0.0052(15)
O13 0.089(4) 0.200(6) 0.199(6) -0.100(5) -0.039(4) -0.069(4)
O14 0.0466(19) 0.070(2) 0.084(2) -0.0122(18) -0.0206(16) -0.0180(17)
O15 0.055(2) 0.083(2) 0.103(3) -0.047(2) -0.0080(19) -0.0274(19)
O16 0.080(2) 0.0427(15) 0.0459(15) -0.0098(12) -0.0123(14) -0.0302(15)
O17 0.067(2) 0.0523(18) 0.091(2) -0.0097(17) -0.0001(19) -0.0221(17)

loop_
_atom_type_symbol
_atom_type_description
_atom_type_scat_dispersion_real
_atom_type_scat_dispersion_imag
_atom_type_scat_source
C C 0.0033 0.0016 'International Tables Vol C Tables 4.2.6.8 and 6.1.1.4'
H H 0.0000 0.0000 'International Tables Vol C Tables 4.2.6.8 and 6.1.1.4'
N N 0.0061 0.0033 'International Tables Vol C Tables 4.2.6.8 and 6.1.1.4'
Ni Ni 0.3393 1.1124 'International Tables Vol C Tables 4.2.6.8 and 6.1.1.4'
O O 0.0106 0.0060 'International Tables Vol C Tables 4.2.6.8 and 6.1.1.4'
Tb Tb -0.1723 4.1537 'International Tables Vol C Tables 4.2.6.8 and 6.1.1.4'

loop_
_geom_angle_atom_site_label_1
_geom_angle_atom_site_label_2
_geom_angle_atom_site_label_3
_geom_angle
O5 Tb1 O2 70.82(8)
O5 Tb1 O14 131.94(11)
O2 Tb1 O14 118.17(11)
O5 Tb1 O12 133.67(10)
O2 Tb1 O12 135.18(10)
O14 Tb1 O12 75.96(13)
O5 Tb1 O9 81.38(9)
O2 Tb1 O9 73.35(9)
O14 Tb1 O9 146.21(11)
O12 Tb1 O9 75.05(11)
O5 Tb1 O15 91.13(12)
O2 Tb1 O15 75.87(11)
O14 Tb1 O15 52.31(13)
O12 Tb1 O15 127.99(13)
O9 Tb1 O15 149.10(12)
O5 Tb1 O1 136.30(9)
O2 Tb1 O1 66.29(8)
O14 Tb1 O1 78.05(11)
O12 Tb1 O1 77.09(10)
O9 Tb1 O1 78.88(10)
O15 Tb1 O1 86.45(12)
O5 Tb1 O11 83.03(10)
O2 Tb1 O11 138.38(10)
O14 Tb1 O11 103.42(13)
O12 Tb1 O11 51.83(11)
O9 Tb1 O11 71.11(11)
O15 Tb1 O11 137.98(13)
O1 Tb1 O11 125.34(10)
O5 Tb1 O6 64.91(9)
O2 Tb1 O6 124.41(9)
O14 Tb1 O6 74.17(11)
O12 Tb1 O6 100.07(11)
O9 Tb1 O6 127.97(10)
O15 Tb1 O6 73.19(12)
O1 Tb1 O6 151.87(10)
O11 Tb1 O6 66.65(11)
O5 Tb1 Ni1 35.39(6)
O2 Tb1 Ni1 36.31(6)
O14 Tb1 Ni1 140.33(9)
O12 Tb1 Ni1 143.17(9)
O9 Tb1 Ni1 68.59(6)
O15 Tb1 Ni1 88.03(9)
O1 Tb1 Ni1 100.92(7)
O11 Tb1 Ni1 108.64(8)
O6 Tb1 Ni1 97.63(7)
O5 Ni1 N1 169.94(12)
O5 Ni1 O2 81.52(10)
N1 Ni1 O2 88.52(12)
O5 Ni1 N2 87.24(12)
N1 Ni1 N2 102.76(13)
O2 Ni1 N2 168.56(11)
O5 Ni1 O16 89.45(12)
N1 Ni1 O16 89.53(13)
O2 Ni1 O16 92.33(11)
N2 Ni1 O16 89.71(12)
O5 Ni1 O8 92.22(10)
N1 Ni1 O8 88.71(12)
O2 Ni1 O8 87.31(10)
N2 Ni1 O8 90.99(12)
O16 Ni1 O8 178.21(12)
O5 Ni1 Tb1 40.45(7)
N1 Ni1 Tb1 129.97(10)
O2 Ni1 Tb1 42.14(7)
N2 Ni1 Tb1 126.42(9)
O16 Ni1 Tb1 98.41(9)
O8 Ni1 Tb1 82.49(7)
O2 C1 C6 124.1(3)
O2 C1 C2 118.1(3)
C6 C1 C2 117.8(3)
C3 C2 O1 124.0(4)
C3 C2 C1 122.3(4)
O1 C2 C1 113.7(3)
C2 C3 C4 118.8(4)
C2 C3 H3 120.6
C4 C3 H3 120.6
C5 C4 C3 120.0(4)
C5 C4 H4 120.0
C3 C4 H4 120.0
C4 C5 C6 121.7(4)
C4 C5 H5 119.1
C6 C5 H5 119.1
C1 C6 C5 119.3(4)
C1 C6 C7 122.8(3)
C5 C6 C7 117.9(4)
N1 C7 C6 124.5(4)
N1 C7 H7 117.7
C6 C7 H7 117.7
O3 C8 C9 120.6(5)
O3 C8 H8A 107.2
C9 C8 H8A 107.2
O3 C8 H8B 107.2
C9 C8 H8B 107.2
H8A C8 H8B 106.8
O4 C9 C8 120.0(5)
O4 C9 H9A 107.3
C8 C9 H9A 107.3
O4 C9 H9B 107.3
C8 C9 H9B 107.3
H9A C9 H9B 106.9
N2 C10 C11 125.3(3)
N2 C10 H10 117.4
C11 C10 H10 117.4
C16 C11 C12 118.8(4)
C16 C11 C10 124.3(3)
C12 C11 C10 116.9(4)
C13 C12 C11 120.4(4)
C13 C12 H12 119.8
C11 C12 H12 119.8
C12 C13 C14 121.0(4)
C12 C13 H13 119.5
C14 C13 H13 119.5
C15 C14 C13 119.0(4)
C15 C14 H14 120.5
C13 C14 H14 120.5
C14 C15 O6 124.4(4)
C14 C15 C16 122.0(4)
O6 C15 C16 113.7(3)
O5 C16 C15 118.6(3)
O5 C16 C11 122.5(3)
C15 C16 C11 118.9(3)
O1 C17 H17A 109.5
O1 C17 H17B 109.5
H17A C17 H17B 109.5
O1 C17 H17C 109.5
H17A C17 H17C 109.5
H17B C17 H17C 109.5
O6 C18 H18A 109.5
O6 C18 H18B 109.5
H18A C18 H18B 109.5
O6 C18 H18C 109.5
H18A C18 H18C 109.5
H18B C18 H18C 109.5
O16 C19 H19A 109.5
O16 C19 H19B 109.5
H19A C19 H19B 109.5
O16 C19 H19C 109.5
H19A C19 H19C 109.5
H19B C19 H19C 109.5
C21 C20 H20A 109.5
C21 C20 H20B 109.5
H20A C20 H20B 109.5
C21 C20 H20C 109.5
H20A C20 H20C 109.5
H20B C20 H20C 109.5
O17 C21 C20 110.8(5)
O17 C21 H21A 109.5
C20 C21 H21A 109.5
O17 C21 H21B 109.5
C20 C21 H21B 109.5
H21A C21 H21B 108.1
C23 C22 O17 115.9(7)
C23 C22 H22A 108.3
O17 C22 H22A 108.3
C23 C22 H22B 108.3
O17 C22 H22B 108.3
H22A C22 H22B 107.4
C22 C23 H23A 113.6
C22 C23 H23B 105.0
H23A C23 H23B 109.5
C22 C23 H23C 109.7
H23A C23 H23C 109.5
H23B C23 H23C 109.5
C7 N1 O3 112.1(3)
C7 N1 Ni1 127.7(3)
O3 N1 Ni1 118.6(3)
C10 N2 O4 109.4(3)
C10 N2 Ni1 125.8(3)
O4 N2 Ni1 124.5(3)
O7 N3 O8 119.7(3)
O7 N3 O9 118.8(3)
O8 N3 O9 121.5(3)
O10 N4 O11 122.3(4)
O10 N4 O12 122.0(4)
O11 N4 O12 115.6(4)
O13 N5 O15 122.4(6)
O13 N5 O14 121.9(6)
O15 N5 O14 115.7(4)
C2 O1 C17 117.3(3)
C2 O1 Tb1 116.2(2)
C17 O1 Tb1 126.2(3)
C1 O2 Ni1 124.5(2)
C1 O2 Tb1 121.7(2)
Ni1 O2 Tb1 101.55(10)
C8 O3 N1 113.3(4)
C9 O4 N2 114.6(4)
C16 O5 Ni1 125.9(2)
C16 O5 Tb1 126.7(2)
Ni1 O5 Tb1 104.16(10)
C15 O6 C18 117.0(4)
C15 O6 Tb1 115.9(2)
C18 O6 Tb1 123.7(3)
N3 O8 Ni1 130.4(2)
N3 O9 Tb1 136.3(2)
N4 O11 Tb1 94.1(2)
N4 O12 Tb1 97.5(2)
N5 O14 Tb1 96.4(3)
N5 O15 Tb1 95.5(3)
C19 O16 Ni1 125.5(3)
C19 O16 H16A 111.6
Ni1 O16 H16A 119.4
C21 O17 C22 113.6(5)

loop_
_geom_bond_atom_site_label_1
_geom_bond_atom_site_label_2
_geom_bond_distance
Tb1 O5 2.240(2)
Tb1 O2 2.293(2)
Tb1 O14 2.399(3)
Tb1 O12 2.407(3)
Tb1 O9 2.427(3)
Tb1 O15 2.428(3)
Tb1 O1 2.443(3)
Tb1 O11 2.483(3)
Tb1 O6 2.548(3)
Tb1 Ni1 3.3479(6)
Ni1 O5 1.999(2)
Ni1 N1 2.015(3)
Ni1 O2 2.024(2)
Ni1 N2 2.067(3)
Ni1 O16 2.070(3)
Ni1 O8 2.122(2)
C1 O2 1.323(4)
C1 C6 1.399(5)
C1 C2 1.406(5)
C2 C3 1.366(5)
C2 O1 1.394(5)
C3 C4 1.409(7)
C3 H3 0.9300
C4 C5 1.347(7)
C4 H4 0.9300
C5 C6 1.402(6)
C5 H5 0.9300
C6 C7 1.459(6)
C7 N1 1.273(5)
C7 H7 0.9300
C8 O3 1.375(7)
C8 C9 1.443(8)
C8 H8A 0.9700
C8 H8B 0.9700
C9 O4 1.354(6)
C9 H9A 0.9700
C9 H9B 0.9700
C10 N2 1.276(5)
C10 C11 1.448(6)
C10 H10 0.9300
C11 C16 1.395(5)
C11 C12 1.420(5)
C12 C13 1.361(7)
C12 H12 0.9300
C13 C14 1.379(7)
C13 H13 0.9300
C14 C15 1.376(5)
C14 H14 0.9300
C15 O6 1.383(5)
C15 C16 1.387(5)
C16 O5 1.336(4)
C17 O1 1.452(5)
C17 H17A 0.9600
C17 H17B 0.9600
C17 H17C 0.9600
C18 O6 1.459(5)
C18 H18A 0.9600
C18 H18B 0.9600
C18 H18C 0.9600
C19 O16 1.406(5)
C19 H19A 0.9600
C19 H19B 0.9600
C19 H19C 0.9600
C20 C21 1.446(9)
C20 H20A 0.9600
C20 H20B 0.9600
C20 H20C 0.9600
C21 O17 1.397(6)
C21 H21A 0.9700
C21 H21B 0.9700
C22 C23 1.408(11)
C22 O17 1.440(7)
C22 H22A 0.9700
C22 H22B 0.9700
C23 H23A 0.9600
C23 H23B 0.9600
C23 H23C 0.9600
N1 O3 1.432(4)
N2 O4 1.410(4)
N3 O7 1.221(4)
N3 O8 1.254(4)
N3 O9 1.261(4)
N4 O10 1.215(5)
N4 O11 1.257(5)
N4 O12 1.268(5)
N5 O13 1.202(6)
N5 O15 1.249(6)
N5 O14 1.264(6)
O16 H16A 0.8388

loop_
_geom_hbond_atom_site_label_D
_geom_hbond_atom_site_label_H
_geom_hbond_atom_site_label_A
_geom_hbond_distance_DH
_geom_hbond_distance_HA
_geom_hbond_distance_DA
_geom_hbond_angle_DHA
_geom_hbond_site_symmetry_A
O16 H16A O17 0.84 1.86 2.696(4) 170.9 2_656
C18 H18B O14 0.96 2.60 3.162(8) 117.5 .
C10 H10 O11 0.93 2.59 3.438(5) 151.1 2_657
C9 H9B O8 0.97 2.37 3.280(6) 155.1 .
C8 H8B O10 0.97 2.45 3.405(8) 168.0 1_645
C3 H3 O7 0.93 2.54 3.407(5) 155.5 2_666
C18 H18B O14 0.96 2.60 3.162(8) 117.5 .
C10 H10 O11 0.93 2.59 3.438(5) 151.1 2_657
C9 H9B O8 0.97 2.37 3.280(6) 155.1 .
C8 H8B O10 0.97 2.45 3.405(8) 168.0 1_645
C3 H3 O7 0.93 2.54 3.407(5) 155.5 2_666
C18 H18B O14 0.96 2.60 3.162(8) 117.5 .
C10 H10 O11 0.93 2.59 3.438(5) 151.1 2_657
C9 H9B O8 0.97 2.37 3.280(6) 155.1 .
C8 H8B O10 0.97 2.45 3.405(8) 168.0 1_645
C3 H3 O7 0.93 2.54 3.407(5) 155.5 2_666
C21 H21A O7 0.97 2.68 3.588(8) 156.1 2_666
C18 H18B O14 0.96 2.60 3.162(8) 117.5 .
C17 H17B O12 0.96 2.67 3.168(6) 112.5 .
C10 H10 O11 0.93 2.59 3.438(5) 151.1 2_657
C9 H9B O8 0.97 2.37 3.280(6) 155.1 .
C8 H8B O10 0.97 2.45 3.405(8) 168.0 1_645
C3 H3 O7 0.93 2.54 3.407(5) 155.5 2_666
C3 H3 O7 0.93 2.54 3.407(5) 155.5 2_666
C8 H8B O10 0.97 2.45 3.405(8) 168.0 1_645
C9 H9B O8 0.97 2.37 3.280(6) 155.1 .
C10 H10 O11 0.93 2.59 3.438(5) 151.1 2_657
C17 H17B O12 0.96 2.67 3.168(6) 112.5 .
C18 H18B O14 0.96 2.60 3.162(8) 117.5 .
C21 H21A O7 0.97 2.68 3.588(8) 156.1 2_666
C3 H3 O7 0.93 2.54 3.407(5) 155.5 2_666
C8 H8B O10 0.97 2.45 3.405(8) 168.0 1_645
C9 H9B O8 0.97 2.37 3.280(6) 155.1 .
C10 H10 O11 0.93 2.59 3.438(5) 151.1 2_657
C17 H17B O12 0.96 2.67 3.168(6) 112.5 .
C18 H18B O14 0.96 2.60 3.162(8) 117.5 .
C21 H21A O7 0.97 2.68 3.588(8) 156.1 2_666
C3 H3 O7 0.93 2.54 3.407(5) 155.5 2_666
C8 H8B O10 0.97 2.45 3.405(8) 168.0 1_645
C9 H9B O8 0.97 2.37 3.280(6) 155.1 .
C10 H10 O11 0.93 2.59 3.438(5) 151.1 2_657
C18 H18B O14 0.96 2.60 3.162(8) 117.5 .
C3 H3 O7 0.93 2.54 3.407(5) 155.5 2_666
C8 H8B O10 0.97 2.45 3.405(8) 168.0 1_645
C9 H9B O8 0.97 2.37 3.280(6) 155.1 .
C10 H10 O11 0.93 2.59 3.438(5) 151.1 2_657
C18 H18B O14 0.96 2.60 3.162(8) 117.5 .
